data_7208497
loop_
_publ_author_name
'Dai, Ming'
'Yan, Wen-Yan'
'Ren, Zhi-Gang'
'Wang, Hui-Fang'
'Gong, Wei-Jie'
'Li, Fu-Ling'
'Zhao, Xin'
'Li, Hong-Xi'
'Lang, Jian-Ping'

_publ_section_title
;
 Zinc(ii) coordination polymers of tetrakis(4-pyridyl)cyclobutane and
 various dicarboxylates: Syntheses, structures and luminescent properties
;
_journal_issue 19
_journal_name_full CrystEngComm
_journal_page_first 6230
_journal_paper_doi 10.1039/c2ce25482d
_journal_volume 14
_journal_year 2012
_chemical_formula_moiety 'C20 H17 N3 O5 Zn'
_chemical_formula_sum 'C20 H17 N3 O5 Zn'
_chemical_formula_weight 444.74
_chemical_name_systematic
;
?
;
_space_group_IT_number 15
_symmetry_cell_setting monoclinic
_symmetry_space_group_name_Hall '-C 2yc'
_symmetry_space_group_name_H-M 'C 1 2/c 1'
_atom_sites_solution_hydrogens geom
_atom_sites_solution_primary direct
_atom_sites_solution_secondary difmap
_audit_creation_method SHELXL-97
_cell_angle_alpha 90.00
_cell_angle_beta 103.35(3)
_cell_angle_gamma 90.00
_cell_formula_units_Z 8
_cell_length_a 30.900(6)
_cell_length_b 7.6409(15)
_cell_length_c 16.156(3)
_cell_measurement_reflns_used 5032
_cell_measurement_temperature 298(2)
_cell_measurement_theta_max 25.3491
_cell_measurement_theta_min 3.1052
_cell_volume 3711.4(13)
_computing_cell_refinement 'CrystalClear, Ver. 1.30 (Rigaku/MSC, 2001)'
_computing_data_collection 'CrystalClear, Ver. 1.30 (Rigaku/MSC, 2001)'
_computing_data_reduction 'CrystalStructure, Ver. 3.60 (Rigaku/MSC, 2004)'
_computing_molecular_graphics 'SHELXL-97 (Sheldrick, 1997)'
_computing_publication_material 'SHELXL-97 (Sheldrick, 1997)'
_computing_structure_refinement 'SHELXL-97 (Sheldrick, 1997)'
_computing_structure_solution 'SHELXS-97 (Sheldrick, 1990)'
_diffrn_ambient_temperature 298(2)
_diffrn_measured_fraction_theta_full 0.998
_diffrn_measured_fraction_theta_max 0.998
_diffrn_measurement_device_type 'Rigaku Mercury'
_diffrn_measurement_method \w
_diffrn_radiation_monochromator graphite
_diffrn_radiation_source 'fine-focus sealed tube'
_diffrn_radiation_type MoK\a
_diffrn_radiation_wavelength 0.71073
_diffrn_reflns_av_R_equivalents 0.0906
_diffrn_reflns_av_sigmaI/netI 0.0709
_diffrn_reflns_limit_h_max 36
_diffrn_reflns_limit_h_min -31
_diffrn_reflns_limit_k_max 9
_diffrn_reflns_limit_k_min -9
_diffrn_reflns_limit_l_max 19
_diffrn_reflns_limit_l_min -19
_diffrn_reflns_number 16540
_diffrn_reflns_theta_full 25.00
_diffrn_reflns_theta_max 25.00
_diffrn_reflns_theta_min 3.11
_diffrn_standards_decay_% 0
_diffrn_standards_interval_count 0
_diffrn_standards_interval_time 0
_diffrn_standards_number 0
_exptl_absorpt_coefficient_mu 1.363
_exptl_absorpt_correction_T_max 0.8758
_exptl_absorpt_correction_T_min 0.6853
_exptl_absorpt_correction_type multi-scan
_exptl_absorpt_process_details 'Jacobson, R. (1998) Private communication to Rigaku Corp.'
_exptl_crystal_colour Colorless
_exptl_crystal_density_diffrn 1.592
_exptl_crystal_density_method 'not measured'
_exptl_crystal_description Block
_exptl_crystal_F_000 1824
_exptl_crystal_size_max 0.30
_exptl_crystal_size_mid 0.10
_exptl_crystal_size_min 0.10
_refine_diff_density_max 1.188
_refine_diff_density_min -0.576
_refine_diff_density_rms 0.134
_refine_ls_extinction_method none
_refine_ls_goodness_of_fit_ref 1.209
_refine_ls_hydrogen_treatment constr
_refine_ls_matrix_type full
_refine_ls_number_parameters 264
_refine_ls_number_reflns 3257
_refine_ls_number_restraints 54
_refine_ls_restrained_S_all 1.199
_refine_ls_R_factor_all 0.1493
_refine_ls_R_factor_gt 0.1197
_refine_ls_shift/su_max 0.080
_refine_ls_shift/su_mean 0.003
_refine_ls_structure_factor_coef Fsqd
_refine_ls_weighting_details 'calc w=1/[\s^2^(Fo^2^)+(0.1736P)^2^+12.6512P] where P=(Fo^2^+2Fc^2^)/3'
_refine_ls_weighting_scheme calc
_refine_ls_wR_factor_gt 0.3091
_refine_ls_wR_factor_ref 0.3334
_reflns_number_gt 2473
_reflns_number_total 3257
_reflns_threshold_expression >2sigma(I)
_cod_data_source_file c2ce25482d.txt
_cod_data_source_block 5
_cod_depositor_comments
;
The following automatic conversions were performed:

'_symmetry_cell_setting' value 'Monoclinic' changed to 'monoclinic'
according to /home/saulius/struct/CIF-dictionaries/cif_core.dic
dictionary named 'cif_core.dic' version 2.4.1 from
2010-06-29.

'_exptl_absorpt_correction_type' value 'Multi-scan'
changed to 'multi-scan' according to
/home/saulius/struct/CIF-dictionaries/cif_core.dic dictionary named
'cif_core.dic' version 2.4.1 from 2010-06-29.

Automatic conversion script
Id: cif_fix_values 1891 2012-01-12 08:04:46Z andrius 
;
_cod_original_cell_volume 3711.6(13)
_cod_original_sg_symbol_H-M C2/c
_cod_database_code 7208497

loop_
_symmetry_equiv_pos_as_xyz
'x, y, z'
'-x, y, -z+1/2'
'x+1/2, y+1/2, z'
'-x+1/2, y+1/2, -z+1/2'
'-x, -y, -z'
'x, -y, z-1/2'
'-x+1/2, -y+1/2, -z'
'x+1/2, -y+1/2, z-1/2'

loop_
_atom_site_label
_atom_site_type_symbol
_atom_site_fract_x
_atom_site_fract_y
_atom_site_fract_z
_atom_site_U_iso_or_equiv
_atom_site_adp_type
_atom_site_occupancy
_atom_site_symmetry_multiplicity
_atom_site_calc_flag
_atom_site_refinement_flags
Zn1 Zn -0.18168(4) 1.23390(13) -0.24144(6) 0.0512(14) Uani 1 1 d .
O1 O -0.1836(2) 1.2224(8) -0.1223(4) 0.054(2) Uani 1 1 d .
O2 O -0.2085(3) 0.9481(8) -0.1224(4) 0.064(2) Uani 1 1 d .
O3 O -0.1885(2) 1.5124(8) 0.2397(4) 0.056(2) Uani 1 1 d .
O4 O -0.1725(3) 1.6106(10) 0.1233(5) 0.082(3) Uani 1 1 d .
N1 N -0.1272(3) 1.0872(11) -0.2457(6) 0.060(2) Uani 1 1 d .
N3 N -0.2363(3) 0.8803(9) 0.1785(5) 0.051(2) Uani 1 1 d .
H3A H -0.2514 0.7990 0.1430 0.061 Uiso 1 1 calc R
H3B H -0.2545 0.9245 0.2093 0.061 Uiso 1 1 calc R
C2 C -0.0142(8) 0.7451(17) -0.2195(12) 0.113(6) Uani 1 1 d .
H2 H 0.0028 0.7635 -0.1609 0.136 Uiso 1 1 calc R
C3 C -0.0545(5) 0.8639(17) -0.2429(19) 0.129(8) Uani 1 1 d .
C5 C -0.2177(3) 0.9881(12) 0.0476(5) 0.048(2) Uani 1 1 d .
H5A H -0.2257 0.8804 0.0218 0.058 Uiso 1 1 calc R
C7 C -0.2013(3) 1.1210(11) 0.0039(5) 0.044(2) Uani 1 1 d .
C9 C -0.1894(3) 1.2799(11) 0.0420(6) 0.049(3) Uani 1 1 d U
H9A H -0.1786 1.3677 0.0124 0.059 Uiso 1 1 calc R
C10 C -0.1970(3) 1.0913(13) -0.0862(6) 0.049(3) Uani 1 1 d U
C11 C -0.2218(3) 1.0193(11) 0.1295(5) 0.045(2) Uani 1 1 d U
C12 C -0.1935(3) 1.3106(12) 0.1257(6) 0.047(3) Uani 1 1 d U
C13 C -0.1830(4) 1.4880(13) 0.1647(6) 0.056(3) Uani 1 1 d U
C15 C -0.2090(3) 1.1747(12) 0.1697(5) 0.049(3) Uani 1 1 d U
H15A H -0.2105 1.1902 0.2261 0.059 Uiso 1 1 calc R
C17 C -0.1107(4) 1.0599(16) -0.3138(9) 0.084(4) Uani 1 1 d U
H17A H -0.1233 1.1196 -0.3638 0.101 Uiso 1 1 calc R
C19 C -0.1074(5) 1.003(2) -0.1753(10) 0.106(5) Uani 1 1 d U
H19A H -0.1166 1.0215 -0.1251 0.127 Uiso 1 1 calc R
C20 C -0.0216(4) 0.5433(15) -0.2424(10) 0.082(4) Uani 1 1 d U
H20 H -0.0454 0.5195 -0.2928 0.099 Uiso 1 1 calc R
C24 C -0.0765(5) 0.949(2) -0.3133(11) 0.103(5) Uani 1 1 d .
H24A H -0.0677 0.9303 -0.3639 0.124 Uiso 1 1 calc R
C39 C -0.0721(6) 0.886(2) -0.1769(18) 0.153(10) Uani 1 1 d .
H39A H -0.0607 0.8207 -0.1282 0.184 Uiso 1 1 calc R
O6 O 0.1317(15) 0.286(3) 0.017(2) 0.36(2) Uani 1 1 d .
N2 N -0.0291(14) 0.223(3) -0.0157(16) 0.209(15) Uani 1 1 d .
C8 C 0.0084(7) 0.312(2) -0.1238(11) 0.124(7) Uani 1 1 d .
H8A H 0.0321 0.3043 -0.1502 0.149 Uiso 1 1 calc R
C1 C -0.0234(7) 0.424(3) -0.1607(10) 0.119(6) Uani 1 1 d .
C4 C -0.0625(9) 0.436(3) -0.1214(17) 0.183(11) Uani 1 1 d .
H4A H -0.0864 0.5084 -0.1440 0.220 Uiso 1 1 calc R
C22 C 0.0123(19) 0.209(5) -0.0563(18) 0.26(2) Uani 1 1 d .
H22 H 0.0366 0.1371 -0.0355 0.316 Uiso 1 1 calc R
C6 C -0.0620(11) 0.331(4) -0.0483(16) 0.172(11) Uani 1 1 d .
H6 H -0.0858 0.3398 -0.0222 0.206 Uiso 1 1 calc R
HW2 H 0.1230 0.3773 0.0389 0.206 Uiso 1 1 d R
HW1 H 0.1489 0.3252 -0.0141 0.206 Uiso 1 1 d R

loop_
_atom_site_aniso_label
_atom_site_aniso_U_11
_atom_site_aniso_U_22
_atom_site_aniso_U_33
_atom_site_aniso_U_23
_atom_site_aniso_U_13
_atom_site_aniso_U_12
Zn1 0.0739(16) 0.0441(14) 0.0434(15) 0.0030(4) 0.0292(7) 0.0063(5)
O1 0.078(5) 0.053(4) 0.038(3) 0.003(3) 0.027(3) -0.003(3)
O2 0.103(6) 0.045(4) 0.053(4) -0.004(3) 0.036(4) -0.008(4)
O3 0.084(5) 0.042(3) 0.049(4) -0.007(3) 0.027(3) -0.010(3)
O4 0.139(8) 0.053(4) 0.067(5) -0.007(4) 0.049(5) -0.023(5)
N1 0.061(5) 0.053(5) 0.071(6) 0.008(4) 0.022(4) 0.011(4)
N3 0.076(6) 0.039(4) 0.048(4) 0.002(3) 0.033(4) 0.003(4)
C2 0.173(19) 0.060(8) 0.111(13) 0.005(7) 0.044(11) 0.017(9)
C3 0.055(9) 0.046(7) 0.30(3) -0.007(11) 0.074(13) -0.009(6)
C5 0.058(6) 0.049(5) 0.040(5) -0.006(4) 0.016(4) 0.000(4)
C7 0.052(5) 0.041(5) 0.044(5) 0.005(4) 0.022(4) 0.013(4)
C9 0.070(6) 0.039(5) 0.042(5) 0.001(4) 0.020(4) 0.002(4)
C10 0.051(5) 0.051(6) 0.050(5) 0.004(4) 0.020(4) 0.001(4)
C11 0.053(5) 0.045(5) 0.045(5) 0.005(4) 0.026(4) 0.008(4)
C12 0.063(6) 0.039(5) 0.045(5) 0.002(4) 0.022(4) 0.012(4)
C13 0.075(7) 0.048(5) 0.057(6) -0.013(4) 0.039(5) -0.004(5)
C15 0.071(6) 0.048(5) 0.036(5) 0.000(4) 0.026(4) 0.008(5)
C17 0.086(9) 0.071(8) 0.104(10) -0.027(7) 0.037(7) 0.022(6)
C19 0.096(10) 0.130(13) 0.100(10) 0.038(10) 0.041(8) 0.031(9)
C20 0.057(6) 0.057(6) 0.127(11) -0.008(7) 0.007(7) -0.006(5)
C24 0.089(10) 0.108(12) 0.123(13) -0.038(10) 0.044(9) 0.008(9)
C39 0.070(10) 0.098(12) 0.29(3) 0.094(16) 0.034(14) 0.028(9)
O6 0.58(6) 0.21(2) 0.47(5) 0.04(2) 0.45(5) 0.05(3)
N2 0.34(4) 0.117(15) 0.120(17) 0.024(12) -0.05(2) -0.031(19)
C8 0.156(16) 0.119(13) 0.105(12) 0.047(11) 0.045(11) 0.063(13)
C1 0.133(15) 0.133(15) 0.087(10) -0.014(10) 0.020(10) -0.019(12)
C4 0.17(2) 0.18(2) 0.20(2) 0.090(19) 0.045(18) -0.051(18)
C22 0.45(7) 0.22(3) 0.13(2) 0.10(2) 0.09(3) 0.00(4)
C6 0.24(3) 0.16(2) 0.138(19) 0.018(17) 0.081(19) -0.08(2)

loop_
_atom_type_symbol
_atom_type_description
_atom_type_scat_dispersion_real
_atom_type_scat_dispersion_imag
_atom_type_scat_source
C C 0.0033 0.0016 'International Tables Vol C Tables 4.2.6.8 and 6.1.1.4'
H H 0.0000 0.0000 'International Tables Vol C Tables 4.2.6.8 and 6.1.1.4'
N N 0.0061 0.0033 'International Tables Vol C Tables 4.2.6.8 and 6.1.1.4'
O O 0.0106 0.0060 'International Tables Vol C Tables 4.2.6.8 and 6.1.1.4'
Zn Zn 0.2839 1.4301 'International Tables Vol C Tables 4.2.6.8 and 6.1.1.4'

loop_
_geom_angle_atom_site_label_1
_geom_angle_atom_site_label_2
_geom_angle_atom_site_label_3
_geom_angle
_geom_angle_site_symmetry_1
_geom_angle_site_symmetry_3
O1 Zn1 O3 99.9(3) . 6_585
O1 Zn1 N1 102.9(3) . .
O3 Zn1 N1 126.7(3) 6_585 .
O1 Zn1 N3 113.2(3) . 6_575
O3 Zn1 N3 106.0(3) 6_585 6_575
N1 Zn1 N3 107.9(3) . 6_575
C10 O1 Zn1 125.2(6) . .
C13 O3 Zn1 104.9(6) . 6_586
C19 N1 C17 116.4(11) . .
C19 N1 Zn1 117.4(9) . .
C17 N1 Zn1 126.2(8) . .
C11 N3 Zn1 109.9(6) . 6_576
C11 N3 H3A 109.7 . .
Zn1 N3 H3A 109.7 6_576 .
C11 N3 H3B 109.7 . .
Zn1 N3 H3B 109.7 6_576 .
H3A N3 H3B 108.2 . .
C2 C2 C3 114.6(19) 2_554 .
C2 C2 C20 85.4(9) 2_554 .
C3 C2 C20 117.2(16) . .
C2 C2 H2 112.3 2_554 .
C3 C2 H2 112.4 . .
C20 C2 H2 112.4 . .
C39 C3 C24 113.5(14) . .
C39 C3 C2 110(2) . .
C24 C3 C2 136(2) . .
C11 C5 C7 118.9(8) . .
C11 C5 H5A 120.5 . .
C7 C5 H5A 120.5 . .
C9 C7 C5 120.5(8) . .
C9 C7 C10 119.5(8) . .
C5 C7 C10 120.0(8) . .
C7 C9 C12 120.3(8) . .
C7 C9 H9A 119.9 . .
C12 C9 H9A 119.9 . .
O2 C10 O1 124.0(8) . .
O2 C10 C7 120.2(8) . .
O1 C10 C7 115.7(8) . .
C15 C11 C5 121.7(8) . .
C15 C11 N3 117.9(7) . .
C5 C11 N3 120.2(8) . .
C15 C12 C9 118.7(8) . .
C15 C12 C13 121.5(8) . .
C9 C12 C13 119.7(8) . .
O4 C13 O3 120.8(9) . .
O4 C13 C12 121.1(8) . .
O3 C13 C12 117.9(8) . .
C11 C15 C12 119.8(8) . .
C11 C15 H15A 120.1 . .
C12 C15 H15A 120.1 . .
N1 C17 C24 122.7(14) . .
N1 C17 H17A 118.6 . .
C24 C17 H17A 118.6 . .
N1 C19 C39 119.7(16) . .
N1 C19 H19A 120.1 . .
C39 C19 H19A 120.1 . .
C20 C20 C2 87.1(9) 2_554 .
C20 C20 C1 110.8(14) 2_554 .
C2 C20 C1 112.8(13) . .
C20 C20 H20 114.4 2_554 .
C2 C20 H20 114.4 . .
C1 C20 H20 114.4 . .
C3 C24 C17 123.2(16) . .
C3 C24 H24A 118.4 . .
C17 C24 H24A 118.4 . .
C3 C39 C19 124.2(18) . .
C3 C39 H39A 117.9 . .
C19 C39 H39A 117.9 . .
HW2 O6 HW1 104.8 . .
C6 N2 C22 120(3) . .
C22 C8 C1 132(3) . .
C22 C8 H8A 114.2 . .
C1 C8 H8A 114.2 . .
C8 C1 C4 115.6(19) . .
C8 C1 C20 124.4(17) . .
C4 C1 C20 120.0(17) . .
C6 C4 C1 118(3) . .
C6 C4 H4A 121.1 . .
C1 C4 H4A 121.1 . .
C8 C22 N2 112(4) . .
C8 C22 H22 124.0 . .
N2 C22 H22 124.0 . .
N2 C6 C4 123(3) . .
N2 C6 H6 118.6 . .
C4 C6 H6 118.7 . .

loop_
_geom_bond_atom_site_label_1
_geom_bond_atom_site_label_2
_geom_bond_distance
_geom_bond_site_symmetry_2
Zn1 O1 1.941(6) .
Zn1 O3 1.966(6) 6_585
Zn1 N1 2.036(8) .
Zn1 N3 2.067(8) 6_575
O1 C10 1.276(11) .
O2 C10 1.253(11) .
O3 C13 1.276(11) .
O3 Zn1 1.966(6) 6_586
O4 C13 1.236(12) .
N1 C19 1.326(16) .
N1 C17 1.331(15) .
N3 C11 1.455(11) .
N3 Zn1 2.067(8) 6_576
N3 H3A 0.9000 .
N3 H3B 0.9000 .
C2 C2 1.46(4) 2_554
C2 C3 1.52(2) .
C2 C20 1.590(18) .
C2 H2 0.9800 .
C3 C39 1.32(3) .
C3 C24 1.35(3) .
C5 C11 1.379(12) .
C5 C7 1.397(12) .
C5 H5A 0.9300 .
C7 C9 1.373(12) .
C7 C10 1.509(12) .
C9 C12 1.405(12) .
C9 H9A 0.9300 .
C11 C15 1.367(13) .
C12 C15 1.404(13) .
C12 C13 1.499(13) .
C15 H15A 0.9300 .
C17 C24 1.355(19) .
C17 H17A 0.9300 .
C19 C39 1.41(2) .
C19 H19A 0.9300 .
C20 C20 1.41(2) 2_554
C20 C1 1.62(2) .
C20 H20 0.9800 .
C24 H24A 0.9300 .
C39 H39A 0.9300 .
O6 HW2 0.8491 .
O6 HW1 0.8693 .
N2 C6 1.32(4) .
N2 C22 1.57(6) .
C8 C22 1.33(3) .
C8 C1 1.34(2) .
C8 H8A 0.9300 .
C1 C4 1.49(3) .
C4 C6 1.42(3) .
C4 H4A 0.9300 .
C22 H22 0.9300 .
C6 H6 0.9300 .

loop_
_geom_hbond_atom_site_label_D
_geom_hbond_atom_site_label_H
_geom_hbond_atom_site_label_A
_geom_hbond_distance_DH
_geom_hbond_distance_HA
_geom_hbond_distance_DA
_geom_hbond_angle_DHA
_geom_hbond_site_symmetry_A
O6 HW1 O4 0.87 2.12 2.95(2) 160.4 5_575
N3 H3A O2 0.90 2.24 3.052(10) 149.8 7_465
N3 H3B O3 0.90 2.21 3.096(10) 166.9 4_445
